data_1519346
loop_
_publ_author_name
'Smith, Martin B.'
'Light, Mark E.'
'Hursthouse, Michael B.'

_publ_section_title
;
 C70H74Cl2Cu3N4O12P4S6 . 2PF6
;
_journal_name_full 'Crystal Structure Report Archive'
_journal_page_first 724
_journal_year 2001
_chemical_formula_sum 'C70 H74 Cl2 Cu3 F12 N4 O12 P6 S6'
_chemical_formula_weight 2031.03
_space_group_IT_number 15
_symmetry_cell_setting monoclinic
_symmetry_space_group_name_Hall '-C 2yc'
_symmetry_space_group_name_H-M 'C 1 2/c 1'
_atom_sites_solution_hydrogens geom
_atom_sites_solution_primary direct
_atom_sites_solution_secondary difmap
_cell_angle_alpha 90.00
_cell_angle_beta 97.653(4)
_cell_angle_gamma 90.00
_cell_formula_units_Z 4
_cell_length_a 29.4892(5)
_cell_length_b 10.7143(2)
_cell_length_c 34.1321(6)
_cell_measurement_reflns_used 29428
_cell_measurement_temperature 150(2)
_cell_measurement_theta_max 27.48
_cell_measurement_theta_min 2.91
_cell_volume 10688.2(3)
_computing_cell_refinement 'DENZO and COLLECT'
_computing_data_collection
;
'DENZO (Otwinowski and Minor, 1997) & COLLECT (Hooft, 1998) '
;
_computing_data_reduction 'DENZO and COLLECT'
_computing_publication_material SHELXL-97
_computing_structure_refinement 'SHELXL-97 (Sheldrick, 2008)'
_computing_structure_solution 'SHELXS-97 (Sheldrick, 2008)'
_diffrn_ambient_temperature 150(2)
_diffrn_measured_fraction_theta_full 0.964
_diffrn_measured_fraction_theta_max 0.964
_diffrn_measurement_device_type 'Enraf Nonius KappaCCD area detector'
_diffrn_measurement_method '\w and \f scans to fill Ewald sphere'
_diffrn_radiation_monochromator graphite
_diffrn_radiation_source 'Enraf Nonius FR591 rotating anode'
_diffrn_radiation_type MoK\a
_diffrn_radiation_wavelength 0.71073
_diffrn_reflns_av_R_equivalents 0.1442
_diffrn_reflns_av_sigmaI/netI 0.2042
_diffrn_reflns_limit_h_max 34
_diffrn_reflns_limit_h_min -34
_diffrn_reflns_limit_k_max 12
_diffrn_reflns_limit_k_min -11
_diffrn_reflns_limit_l_max 37
_diffrn_reflns_limit_l_min -40
_diffrn_reflns_number 24100
_diffrn_reflns_theta_full 24.71
_diffrn_reflns_theta_max 24.71
_diffrn_reflns_theta_min 2.94
_exptl_absorpt_coefficient_mu 0.916
_exptl_absorpt_correction_T_max 0.9139
_exptl_absorpt_correction_T_min 0.8748
_exptl_absorpt_correction_type empirical
_exptl_absorpt_process_details 'SORTAV (R.H. Blessing, 1995, 1997)'
_exptl_crystal_colour green
_exptl_crystal_density_diffrn 1.262
_exptl_crystal_density_method 'not measured'
_exptl_crystal_description block
_exptl_crystal_F_000 4132
_exptl_crystal_size_max 0.15
_exptl_crystal_size_mid 0.10
_exptl_crystal_size_min 0.10
_refine_diff_density_max 0.620
_refine_diff_density_min -0.694
_refine_diff_density_rms 0.123
_refine_ls_goodness_of_fit_ref 0.871
_refine_ls_hydrogen_treatment constr
_refine_ls_matrix_type full
_refine_ls_number_parameters 521
_refine_ls_number_reflns 8792
_refine_ls_number_restraints 0
_refine_ls_restrained_S_all 0.871
_refine_ls_R_factor_all 0.1439
_refine_ls_R_factor_gt 0.0666
_refine_ls_shift/su_max 0.001
_refine_ls_shift/su_mean 0.000
_refine_ls_structure_factor_coef Fsqd
_refine_ls_weighting_details 'calc w=1/[\s^2^(Fo^2^)+(0.0680P)^2^+0.0000P] where P=(Fo^2^+2Fc^2^)/3'
_refine_ls_weighting_scheme calc
_refine_ls_wR_factor_gt 0.1451
_refine_ls_wR_factor_ref 0.1651
_reflns_number_gt 4254
_reflns_number_total 8792
_reflns_threshold_expression >2sigma(I)
_cod_data_source_file eCrystal-724.cif
_cod_data_source_block s92
_cod_depositor_comments
;
Citation :
Smith, Martin B. and Light, Mark E. and Hursthouse, Michael B. (2001) 
University of Southampton, Crystal Structure Report Archive. 

More at:
http://ecrystals.chem.soton.ac.uk/724/

The following automatic conversions were performed:

'_symmetry_cell_setting' value 'Monoclinic' changed to 'monoclinic'
according to the built-in table from CIF Core dictionary named
'cif_core.dic' version 2.4.1 from 2010-06-29.

'_exptl_absorpt_correction_type' value 'Empirical' changed to
'empirical' according to the built-in table from CIF Core dictionary
named 'cif_core.dic' version 2.4.1 from 2010-06-29.

Automatic conversion script
Id: cif_fix_values 3105 2015-03-04 15:46:00Z robertas 
;
_cod_original_sg_symbol_H-M C2/c
_cod_database_code 1519346

loop_
_symmetry_equiv_pos_as_xyz
'x, y, z'
'-x, y, -z+1/2'
'x+1/2, y+1/2, z'
'-x+1/2, y+1/2, -z+1/2'
'-x, -y, -z'
'x, -y, z-1/2'
'-x+1/2, -y+1/2, -z'
'x+1/2, -y+1/2, z-1/2'

loop_
_atom_site_label
_atom_site_type_symbol
_atom_site_fract_x
_atom_site_fract_y
_atom_site_fract_z
_atom_site_U_iso_or_equiv
_atom_site_adp_type
_atom_site_occupancy
_atom_site_symmetry_multiplicity
_atom_site_calc_flag
_atom_site_refinement_flags
_atom_site_disorder_assembly
_atom_site_disorder_group
C1 C 0.6023(2) 0.6192(7) 0.33393(18) 0.0283(18) Uani 1 1 d . . .
C2 C 0.5822(2) 0.4211(6) 0.32076(19) 0.0260(17) Uani 1 1 d . . .
C3 C 0.5717(3) 0.2985(6) 0.32721(19) 0.0333(19) Uani 1 1 d . . .
H3 H 0.5703 0.2703 0.3534 0.040 Uiso 1 1 calc R . .
C4 C 0.5630(3) 0.2158(7) 0.2960(2) 0.045(2) Uani 1 1 d . . .
H4 H 0.5558 0.1312 0.3008 0.054 Uiso 1 1 calc R . .
C5 C 0.5648(3) 0.2573(7) 0.2577(2) 0.045(2) Uani 1 1 d . . .
C6 C 0.5743(3) 0.3814(7) 0.2498(2) 0.041(2) Uani 1 1 d . . .
H6 H 0.5746 0.4099 0.2235 0.049 Uiso 1 1 calc R . .
C7 C 0.5832(2) 0.4619(6) 0.28172(18) 0.0311(19) Uani 1 1 d . . .
C8 C 0.5464(2) 0.8229(5) 0.46924(19) 0.0319(19) Uani 1 1 d . . .
H8A H 0.5159 0.7884 0.4606 0.048 Uiso 1 1 calc R . .
H8B H 0.5538 0.8852 0.4501 0.048 Uiso 1 1 calc R . .
H8C H 0.5467 0.8622 0.4952 0.048 Uiso 1 1 calc R . .
C9 C 0.6372(3) 0.7900(6) 0.4899(2) 0.047(2) Uani 1 1 d . . .
H9A H 0.6641 0.7354 0.4934 0.070 Uiso 1 1 calc R . .
H9B H 0.6334 0.8288 0.5153 0.070 Uiso 1 1 calc R . .
H9C H 0.6415 0.8552 0.4706 0.070 Uiso 1 1 calc R . .
C10 C 0.7370(3) 0.5781(7) 0.4405(2) 0.049(2) Uani 1 1 d . . .
H10A H 0.7276 0.6642 0.4340 0.074 Uiso 1 1 calc R . .
H10B H 0.7494 0.5405 0.4180 0.074 Uiso 1 1 calc R . .
H10C H 0.7606 0.5781 0.4636 0.074 Uiso 1 1 calc R . .
C11 C 0.7153(2) 0.3432(6) 0.4601(2) 0.042(2) Uani 1 1 d . . .
H11A H 0.6927 0.2824 0.4667 0.063 Uiso 1 1 calc R . .
H11B H 0.7401 0.3500 0.4822 0.063 Uiso 1 1 calc R . .
H11C H 0.7278 0.3158 0.4363 0.063 Uiso 1 1 calc R . .
C12 C 0.4699(2) 0.6321(6) 0.37068(17) 0.0227(17) Uani 1 1 d . . .
C13 C 0.4405(2) 0.7290(6) 0.37757(18) 0.0265(18) Uani 1 1 d . . .
H13 H 0.4301 0.7371 0.4026 0.032 Uiso 1 1 calc R . .
C14 C 0.4267(2) 0.8132(6) 0.34774(19) 0.0285(18) Uani 1 1 d . . .
H14 H 0.4061 0.8781 0.3523 0.034 Uiso 1 1 calc R . .
C15 C 0.4422(2) 0.8049(7) 0.31144(19) 0.0327(19) Uani 1 1 d . . .
H15 H 0.4327 0.8640 0.2913 0.039 Uiso 1 1 calc R . .
C16 C 0.4717(3) 0.7090(7) 0.3048(2) 0.042(2) Uani 1 1 d . . .
H16 H 0.4828 0.7024 0.2800 0.050 Uiso 1 1 calc R . .
C17 C 0.4849(2) 0.6239(7) 0.33393(19) 0.0333(19) Uani 1 1 d . . .
H17 H 0.5047 0.5577 0.3289 0.040 Uiso 1 1 calc R . .
C18 C 0.4372(2) 0.4092(6) 0.40183(19) 0.0253(17) Uani 1 1 d . . .
C19 C 0.4316(3) 0.3151(6) 0.37330(19) 0.0312(18) Uani 1 1 d . . .
H19 H 0.4547 0.3021 0.3568 0.037 Uiso 1 1 calc R . .
C20 C 0.3928(3) 0.2403(7) 0.3686(2) 0.043(2) Uani 1 1 d . . .
H20 H 0.3901 0.1742 0.3499 0.052 Uiso 1 1 calc R . .
C21 C 0.3589(3) 0.2620(8) 0.3908(3) 0.052(2) Uani 1 1 d . . .
H21 H 0.3322 0.2114 0.3871 0.062 Uiso 1 1 calc R . .
C22 C 0.3622(3) 0.3549(7) 0.4184(2) 0.041(2) Uani 1 1 d . . .
H22 H 0.3381 0.3690 0.4338 0.049 Uiso 1 1 calc R . .
C23 C 0.4021(3) 0.4300(6) 0.4237(2) 0.035(2) Uani 1 1 d . . .
H23 H 0.4046 0.4955 0.4427 0.042 Uiso 1 1 calc R . .
C24 C 0.5555(2) 0.1748(6) 0.43452(17) 0.0197(16) Uani 1 1 d . . .
C25 C 0.5121(2) 0.1334(6) 0.41932(19) 0.0286(18) Uani 1 1 d . . .
H25 H 0.4861 0.1673 0.4292 0.034 Uiso 1 1 calc R . .
C26 C 0.5063(3) 0.0442(6) 0.39020(19) 0.0294(18) Uani 1 1 d . . .
H26 H 0.4763 0.0185 0.3799 0.035 Uiso 1 1 calc R . .
C27 C 0.5426(3) -0.0081(6) 0.3758(2) 0.0333(19) Uani 1 1 d . . .
H27 H 0.5382 -0.0707 0.3560 0.040 Uiso 1 1 calc R . .
C28 C 0.5866(3) 0.0322(6) 0.39085(19) 0.0326(19) Uani 1 1 d . . .
H28 H 0.6122 -0.0020 0.3804 0.039 Uiso 1 1 calc R . .
C29 C 0.5935(2) 0.1200(6) 0.42032(18) 0.0237(17) Uani 1 1 d . . .
H29 H 0.6237 0.1436 0.4310 0.028 Uiso 1 1 calc R . .
C30 C 0.5946(2) 0.2201(5) 0.51393(17) 0.0178(16) Uani 1 1 d . . .
C31 C 0.5778(2) 0.1096(6) 0.52732(19) 0.0295(18) Uani 1 1 d . . .
H31 H 0.5495 0.0783 0.5145 0.035 Uiso 1 1 calc R . .
C32 C 0.6007(2) 0.0426(6) 0.55871(19) 0.0277(18) Uani 1 1 d . . .
H32 H 0.5883 -0.0327 0.5675 0.033 Uiso 1 1 calc R . .
C33 C 0.6414(3) 0.0879(7) 0.5767(2) 0.040(2) Uani 1 1 d . . .
H33 H 0.6579 0.0428 0.5980 0.048 Uiso 1 1 calc R . .
C34 C 0.6595(3) 0.1997(7) 0.5643(2) 0.037(2) Uani 1 1 d . . .
H34 H 0.6877 0.2309 0.5773 0.044 Uiso 1 1 calc R . .
C35 C 0.6358(2) 0.2646(6) 0.53290(18) 0.0246(17) Uani 1 1 d . . .
H35 H 0.6480 0.3404 0.5243 0.030 Uiso 1 1 calc R . .
N1 N 0.59314(18) 0.5125(5) 0.34933(14) 0.0213(13) Uani 1 1 d . . .
N2 N 0.6130(2) 0.7237(5) 0.35345(16) 0.0392(17) Uani 1 1 d . . .
H2A H 0.6144 0.7253 0.3794 0.047 Uiso 1 1 calc R . .
H2B H 0.6187 0.7919 0.3406 0.047 Uiso 1 1 calc R . .
F1 F 0.70608(17) 1.0815(4) 0.39897(13) 0.0695(15) Uani 1 1 d . . .
F2 F 0.68917(15) 0.8822(4) 0.41421(12) 0.0536(13) Uani 1 1 d . . .
F3 F 0.75697(15) 0.9254(4) 0.39323(13) 0.0653(14) Uani 1 1 d . . .
F4 F 0.75522(15) 0.8740(4) 0.45642(12) 0.0563(13) Uani 1 1 d . . .
F5 F 0.77204(15) 1.0700(4) 0.44102(14) 0.0640(14) Uani 1 1 d . . .
F12 F 0.70427(14) 1.0284(4) 0.46239(12) 0.0526(12) Uani 1 1 d . . .
P1 P 0.48576(6) 0.51159(16) 0.40724(5) 0.0213(4) Uani 1 1 d . . .
P2 P 0.56472(6) 0.29709(15) 0.47118(5) 0.0203(4) Uani 1 1 d . . .
P3 P 0.73061(7) 0.97702(18) 0.42744(6) 0.0371(5) Uani 1 1 d . . .
S1 S 0.59773(7) 0.62047(17) 0.28184(5) 0.0375(5) Uani 1 1 d . . .
S2 S 0.58761(7) 0.70052(15) 0.47262(5) 0.0284(5) Uani 1 1 d . . .
S3 S 0.68882(6) 0.49008(16) 0.45130(5) 0.0278(5) Uani 1 1 d . . .
Cl1 Cl 0.55358(9) 0.15344(19) 0.21868(6) 0.0652(8) Uani 1 1 d . . .
Cu1 Cu 0.59255(3) 0.47474(7) 0.40653(2) 0.0215(2) Uani 1 1 d . . .
Cu2 Cu 0.5000 0.5000 0.5000 0.0196(3) Uani 1 2 d S . .
O1 O 0.59272(16) 0.6679(4) 0.43016(11) 0.0292(12) Uani 1 1 d . . .
O2 O 0.66015(14) 0.4767(4) 0.41028(11) 0.0285(12) Uani 1 1 d . . .
O3 O 0.52653(14) 0.4421(4) 0.39603(11) 0.0211(11) Uani 1 1 d . . .
O4 O 0.48911(14) 0.5720(4) 0.44780(11) 0.0217(11) Uani 1 1 d . . .
O5 O 0.51841(14) 0.3418(3) 0.47965(11) 0.0184(10) Uani 1 1 d . . .
O6 O 0.59685(14) 0.3948(3) 0.45856(11) 0.0219(11) Uani 1 1 d . . .

loop_
_atom_site_aniso_label
_atom_site_aniso_U_11
_atom_site_aniso_U_22
_atom_site_aniso_U_33
_atom_site_aniso_U_23
_atom_site_aniso_U_13
_atom_site_aniso_U_12
C1 0.033(5) 0.038(5) 0.014(4) -0.003(4) 0.004(3) 0.001(4)
C2 0.030(5) 0.024(4) 0.024(4) 0.000(3) 0.003(3) 0.004(3)
C3 0.049(6) 0.032(4) 0.018(4) 0.006(4) 0.003(4) 0.002(4)
C4 0.072(7) 0.029(4) 0.030(5) 0.002(4) -0.008(4) 0.006(4)
C5 0.075(7) 0.031(5) 0.028(4) -0.004(4) 0.005(4) 0.009(4)
C6 0.048(6) 0.054(5) 0.021(4) 0.003(4) 0.003(4) 0.005(4)
C7 0.039(5) 0.037(4) 0.017(4) 0.002(4) 0.001(3) 0.013(4)
C8 0.047(6) 0.012(4) 0.039(4) 0.000(3) 0.016(4) 0.002(4)
C9 0.052(6) 0.043(5) 0.043(5) -0.017(4) 0.002(4) -0.005(4)
C10 0.037(6) 0.048(5) 0.062(6) -0.004(4) 0.000(4) -0.019(4)
C11 0.027(5) 0.035(5) 0.059(5) 0.003(4) -0.012(4) 0.016(4)
C12 0.029(5) 0.020(4) 0.019(4) -0.001(3) 0.001(3) -0.007(3)
C13 0.043(5) 0.020(4) 0.017(4) 0.000(3) 0.003(3) -0.001(4)
C14 0.024(5) 0.024(4) 0.036(4) 0.004(4) -0.001(4) 0.002(3)
C15 0.026(5) 0.043(5) 0.026(4) 0.014(4) -0.012(3) -0.003(4)
C16 0.032(5) 0.072(6) 0.021(4) 0.008(4) 0.002(4) 0.011(5)
C17 0.031(5) 0.043(5) 0.025(4) 0.005(4) 0.001(4) 0.011(4)
C18 0.019(5) 0.029(4) 0.028(4) 0.005(3) 0.003(3) 0.007(3)
C19 0.029(5) 0.031(4) 0.032(4) -0.004(4) -0.002(4) -0.004(4)
C20 0.038(6) 0.036(5) 0.053(5) -0.002(4) -0.007(4) -0.005(4)
C21 0.023(6) 0.054(6) 0.075(6) 0.005(5) -0.005(5) -0.007(5)
C22 0.021(5) 0.051(5) 0.052(5) 0.014(5) 0.010(4) 0.004(4)
C23 0.040(6) 0.032(4) 0.034(4) 0.011(4) 0.008(4) 0.000(4)
C24 0.015(4) 0.021(4) 0.021(4) 0.010(3) -0.003(3) 0.007(3)
C25 0.019(5) 0.036(4) 0.030(4) 0.006(4) 0.002(3) 0.006(4)
C26 0.026(5) 0.026(4) 0.035(4) -0.016(4) -0.002(4) -0.009(4)
C27 0.043(6) 0.021(4) 0.033(4) -0.005(3) -0.002(4) 0.003(4)
C28 0.052(6) 0.019(4) 0.030(4) -0.006(4) 0.019(4) 0.011(4)
C29 0.021(5) 0.022(4) 0.028(4) 0.000(3) 0.003(3) -0.007(3)
C30 0.018(4) 0.014(4) 0.021(4) 0.000(3) 0.002(3) 0.000(3)
C31 0.025(5) 0.031(4) 0.030(4) -0.007(4) -0.004(3) 0.005(4)
C32 0.023(5) 0.027(4) 0.032(4) 0.007(3) 0.001(4) 0.000(4)
C33 0.053(7) 0.043(5) 0.023(4) 0.011(4) 0.003(4) 0.021(5)
C34 0.026(5) 0.044(5) 0.040(5) 0.007(4) -0.001(4) -0.002(4)
C35 0.030(5) 0.021(4) 0.023(4) 0.003(3) 0.003(3) 0.003(4)
N1 0.027(4) 0.018(3) 0.018(3) 0.001(3) 0.002(3) -0.001(3)
N2 0.057(5) 0.039(4) 0.023(3) 0.010(3) 0.010(3) -0.007(3)
F1 0.078(4) 0.057(3) 0.071(3) 0.025(3) 0.001(3) 0.011(3)
F2 0.034(3) 0.050(3) 0.074(3) -0.020(2) -0.002(2) -0.011(2)
F3 0.044(4) 0.094(4) 0.060(3) -0.016(3) 0.014(3) -0.002(3)
F4 0.057(4) 0.041(3) 0.065(3) 0.007(2) -0.015(3) 0.009(2)
F5 0.041(3) 0.059(3) 0.090(4) -0.010(3) 0.004(3) -0.025(3)
F12 0.038(3) 0.059(3) 0.061(3) -0.017(2) 0.007(2) 0.002(2)
P1 0.0209(12) 0.0240(10) 0.0181(9) 0.0015(8) -0.0006(8) 0.0023(9)
P2 0.0234(12) 0.0182(10) 0.0192(9) -0.0016(8) 0.0023(8) -0.0001(9)
P3 0.0320(14) 0.0329(12) 0.0450(13) -0.0023(10) 0.0002(10) -0.0046(11)
S1 0.0516(16) 0.0406(12) 0.0209(10) 0.0023(9) 0.0068(10) -0.0020(10)
S2 0.0414(14) 0.0212(10) 0.0234(10) -0.0032(8) 0.0070(9) 0.0002(9)
S3 0.0236(12) 0.0287(10) 0.0300(10) -0.0002(9) -0.0004(8) 0.0021(9)
Cl1 0.118(2) 0.0469(13) 0.0290(11) -0.0143(10) 0.0025(12) 0.0026(14)
Cu1 0.0211(6) 0.0251(5) 0.0179(4) 0.0006(4) 0.0010(4) 0.0020(4)
Cu2 0.0225(8) 0.0208(7) 0.0152(6) -0.0013(5) 0.0017(5) 0.0040(5)
O1 0.039(4) 0.030(3) 0.020(2) -0.002(2) 0.011(2) -0.001(2)
O2 0.014(3) 0.049(3) 0.021(2) 0.002(2) -0.001(2) 0.004(2)
O3 0.017(3) 0.024(3) 0.021(2) -0.006(2) -0.001(2) 0.003(2)
O4 0.027(3) 0.020(2) 0.019(2) 0.003(2) 0.007(2) 0.006(2)
O5 0.022(3) 0.017(2) 0.018(2) -0.0032(19) 0.005(2) 0.004(2)
O6 0.026(3) 0.019(2) 0.020(2) 0.004(2) 0.001(2) -0.004(2)

loop_
_atom_type_symbol
_atom_type_description
_atom_type_scat_dispersion_real
_atom_type_scat_dispersion_imag
_atom_type_scat_source
C C 0.0033 0.0016 'International Tables Vol C Tables 4.2.6.8 and 6.1.1.4'
H H 0.0000 0.0000 'International Tables Vol C Tables 4.2.6.8 and 6.1.1.4'
N N 0.0061 0.0033 'International Tables Vol C Tables 4.2.6.8 and 6.1.1.4'
F F 0.0171 0.0103 'International Tables Vol C Tables 4.2.6.8 and 6.1.1.4'
P P 0.1023 0.0942 'International Tables Vol C Tables 4.2.6.8 and 6.1.1.4'
S S 0.1246 0.1234 'International Tables Vol C Tables 4.2.6.8 and 6.1.1.4'
Cl Cl 0.1484 0.1585 'International Tables Vol C Tables 4.2.6.8 and 6.1.1.4'
Cu Cu 0.3201 1.2651 'International Tables Vol C Tables 4.2.6.8 and 6.1.1.4'
O O 0.0106 0.0060 'International Tables Vol C Tables 4.2.6.8 and 6.1.1.4'

loop_
_geom_angle_atom_site_label_1
_geom_angle_atom_site_label_2
_geom_angle_atom_site_label_3
_geom_angle
_geom_angle_site_symmetry_1
_geom_angle_site_symmetry_3
N1 C1 N2 126.1(6) . .
N1 C1 S1 114.9(5) . .
N2 C1 S1 118.9(5) . .
C3 C2 N1 126.7(6) . .
C3 C2 C7 118.9(6) . .
N1 C2 C7 114.4(6) . .
C2 C3 C4 120.8(6) . .
C3 C4 C5 119.5(7) . .
C4 C5 C6 121.6(7) . .
C4 C5 Cl1 119.4(6) . .
C6 C5 Cl1 119.0(5) . .
C7 C6 C5 117.5(6) . .
C6 C7 C2 121.7(6) . .
C6 C7 S1 128.7(5) . .
C2 C7 S1 109.6(5) . .
C17 C12 C13 118.6(6) . .
C17 C12 P1 119.6(5) . .
C13 C12 P1 121.6(5) . .
C14 C13 C12 119.5(6) . .
C15 C14 C13 121.3(7) . .
C14 C15 C16 119.0(6) . .
C17 C16 C15 120.1(7) . .
C16 C17 C12 121.4(7) . .
C23 C18 C19 117.9(7) . .
C23 C18 P1 119.6(6) . .
C19 C18 P1 122.2(5) . .
C20 C19 C18 121.2(7) . .
C21 C20 C19 119.7(8) . .
C20 C21 C22 121.5(8) . .
C21 C22 C23 118.9(7) . .
C18 C23 C22 120.8(7) . .
C25 C24 C29 118.3(6) . .
C25 C24 P2 122.5(5) . .
C29 C24 P2 119.2(5) . .
C26 C25 C24 120.9(6) . .
C27 C26 C25 121.4(7) . .
C26 C27 C28 118.6(7) . .
C29 C28 C27 121.3(7) . .
C28 C29 C24 119.4(7) . .
C35 C30 C31 118.1(6) . .
C35 C30 P2 121.8(5) . .
C31 C30 P2 120.1(5) . .
C30 C31 C32 122.6(7) . .
C33 C32 C31 118.2(6) . .
C32 C33 C34 121.1(7) . .
C35 C34 C33 119.4(7) . .
C30 C35 C34 120.7(6) . .
C1 N1 C2 112.1(5) . .
C1 N1 Cu1 127.0(4) . .
C2 N1 Cu1 120.8(4) . .
O3 P1 O4 119.0(2) . .
O3 P1 C18 108.9(3) . .
O4 P1 C18 108.0(3) . .
O3 P1 C12 108.5(3) . .
O4 P1 C12 107.7(3) . .
C18 P1 C12 103.7(3) . .
O5 P2 O6 116.8(2) . .
O5 P2 C30 110.3(3) . .
O6 P2 C30 106.9(3) . .
O5 P2 C24 107.8(3) . .
O6 P2 C24 110.3(3) . .
C30 P2 C24 104.0(3) . .
F3 P3 F4 89.3(3) . .
F3 P3 F1 91.3(3) . .
F4 P3 F1 179.2(3) . .
F3 P3 F5 90.0(3) . .
F4 P3 F5 89.1(3) . .
F1 P3 F5 90.4(3) . .
F3 P3 F12 179.4(3) . .
F4 P3 F12 90.1(2) . .
F1 P3 F12 89.2(3) . .
F5 P3 F12 89.8(2) . .
F3 P3 F2 90.1(2) . .
F4 P3 F2 90.2(2) . .
F1 P3 F2 90.4(3) . .
F5 P3 F2 179.2(3) . .
F12 P3 F2 90.0(2) . .
C7 S1 C1 88.9(3) . .
O1 S2 C8 105.1(3) . .
O1 S2 C9 105.0(3) . .
C8 S2 C9 98.6(3) . .
O2 S3 C11 104.4(3) . .
O2 S3 C10 102.5(3) . .
C11 S3 C10 99.2(4) . .
O6 Cu1 O3 91.75(17) . .
O6 Cu1 O2 90.17(17) . .
O3 Cu1 O2 168.15(17) . .
O6 Cu1 N1 165.14(18) . .
O3 Cu1 N1 89.72(19) . .
O2 Cu1 N1 85.48(19) . .
O6 Cu1 O1 94.67(15) . .
O3 Cu1 O1 100.75(16) . .
O2 Cu1 O1 90.74(17) . .
N1 Cu1 O1 99.57(18) . .
O4 Cu2 O4 180.00(10) . 5_666
O4 Cu2 O5 87.77(15) . 5_666
O4 Cu2 O5 92.23(15) 5_666 5_666
O4 Cu2 O5 92.23(15) . .
O4 Cu2 O5 87.77(15) 5_666 .
O5 Cu2 O5 180.0(2) 5_666 .
S2 O1 Cu1 124.4(2) . .
S3 O2 Cu1 119.0(2) . .
P1 O3 Cu1 132.2(2) . .
P1 O4 Cu2 130.8(2) . .
P2 O5 Cu2 130.5(3) . .
P2 O6 Cu1 126.4(3) . .

loop_
_geom_bond_atom_site_label_1
_geom_bond_atom_site_label_2
_geom_bond_distance
_geom_bond_site_symmetry_2
C1 N1 1.302(7) .
C1 N2 1.320(8) .
C1 S1 1.765(6) .
C2 C3 1.374(8) .
C2 N1 1.389(8) .
C2 C7 1.406(8) .
C3 C4 1.382(9) .
C4 C5 1.388(9) .
C5 C6 1.393(9) .
C5 Cl1 1.735(7) .
C6 C7 1.387(9) .
C7 S1 1.752(7) .
C8 S2 1.782(6) .
C9 S2 1.783(7) .
C10 S3 1.785(7) .
C11 S3 1.764(6) .
C12 C17 1.386(8) .
C12 C13 1.393(8) .
C12 P1 1.813(6) .
C13 C14 1.381(8) .
C14 C15 1.379(8) .
C15 C16 1.384(9) .
C16 C17 1.366(9) .
C18 C23 1.374(9) .
C18 C19 1.396(8) .
C18 P1 1.793(7) .
C19 C20 1.388(9) .
C20 C21 1.352(10) .
C21 C22 1.366(10) .
C22 C23 1.418(10) .
C24 C25 1.387(9) .
C24 C29 1.408(8) .
C24 P2 1.807(6) .
C25 C26 1.374(8) .
C26 C27 1.354(9) .
C27 C28 1.399(9) .
C28 C29 1.373(8) .
C30 C35 1.383(8) .
C30 C31 1.385(8) .
C30 P2 1.801(6) .
C31 C32 1.388(8) .
C32 C33 1.363(9) .
C33 C34 1.398(9) .
C34 C35 1.385(8) .
N1 Cu1 1.996(5) .
F1 P3 1.591(4) .
F2 P3 1.607(4) .
F3 P3 1.586(4) .
F4 P3 1.591(4) .
F5 P3 1.596(4) .
F12 P3 1.605(4) .
P1 O3 1.506(4) .
P1 O4 1.519(4) .
P2 O5 1.511(4) .
P2 O6 1.512(4) .
S2 O1 1.517(4) .
S3 O2 1.543(4) .
Cu1 O6 1.961(4) .
Cu1 O3 1.963(4) .
Cu1 O2 1.981(4) .
Cu1 O1 2.221(4) .
Cu2 O4 1.929(4) .
Cu2 O4 1.929(4) 5_666
Cu2 O5 1.937(4) 5_666
Cu2 O5 1.937(4) .

loop_
_geom_hbond_atom_site_label_D
_geom_hbond_atom_site_label_H
_geom_hbond_atom_site_label_A
_geom_hbond_distance_DH
_geom_hbond_distance_HA
_geom_hbond_distance_DA
_geom_hbond_angle_DHA
_geom_hbond_site_symmetry_A
N2 H2A O1 0.88 2.02 2.826(6) 151.4 .
